data_2017544
loop_
_publ_author_name
'Broomfield, Lewis M.'
'Bochmann, Manfred'
'Wright, Joseph A.'

_publ_section_title
;2-(Diphenylphosphinoylmethyl)pyrrole--2-(diphenylphosphinomethyl)pyrrole
 (0.43/0.57) and
 tetrachlorido(5-diphenylphosphinomethyl-2<i>H</i>-pyrrole-\k^2^<i>N</i>,<i>P</i>)titanium(IV)
;
_journal_coeditor_code EM3032
_journal_issue 3
_journal_name_full 'Acta Crystallographica Section C'
_journal_page_first m79
_journal_page_last m82
_journal_paper_doi 10.1107/S0108270110004506
_journal_volume 66
_journal_year 2010
_chemical_formula_iupac '[TiCl4 (C17 H16 N P)]'
_chemical_formula_moiety 'C17 H16 Cl4 N P Ti'
_chemical_formula_sum 'C17 H16 Cl4 N P Ti'
_chemical_formula_weight 454.98
_chemical_name_common 'Compound (VI)'
_chemical_name_systematic
;
tetrachlorido(5-diphenylphosphinomethyl-2<i>H</i>-pyrrole-
\k^2^<i>N</i>,<i>P</i>)titanium(IV)
;
_space_group_IT_number 2
_symmetry_cell_setting triclinic
_symmetry_space_group_name_Hall '-P 1'
_symmetry_space_group_name_H-M 'P -1'
_atom_sites_solution_hydrogens geom
_atom_sites_solution_primary direct
_atom_sites_solution_secondary difmap
_cell_angle_alpha 98.159(15)
_cell_angle_beta 98.727(16)
_cell_angle_gamma 100.588(16)
_cell_formula_units_Z 2
_cell_length_a 8.1481(17)
_cell_length_b 8.6323(16)
_cell_length_c 14.202(3)
_cell_measurement_reflns_used 1842
_cell_measurement_temperature 140(2)
_cell_measurement_theta_max 27.4954
_cell_measurement_theta_min 3.4588
_cell_volume 955.6(3)
_computing_cell_refinement 'CrysAlis RED (Oxford Diffraction, 2006)'
_computing_data_collection 'CrysAlis CCD (Oxford Diffraction, 2006)'
_computing_data_reduction 'CrysAlis RED (Oxford Diffraction, 2006)'
_computing_molecular_graphics 'ORTEP-3 (Farrugia, 1997)'
_computing_publication_material
;
SHELXL97 (Sheldrick, 2008), PLATON (Spek, 2009), WinGX
(Farrugia, 1999)
and enCIFer (Allen <i>et al.</i>, 2004)
;
_computing_structure_refinement 'SHELXL97 (Sheldrick, 2008)'
_computing_structure_solution 'SIR92 (Altomare <i>et al.</i>,  1993)'
_diffrn_ambient_temperature 140(2)
_diffrn_detector_area_resol_mean 16.0050
_diffrn_measured_fraction_theta_full 0.994
_diffrn_measured_fraction_theta_max 0.994
_diffrn_measurement_device_type 'Oxford Diffraction Xcalibur 3/CCD'
_diffrn_measurement_method 'Thin slice \f and \w scans'
_diffrn_radiation_monochromator graphite
_diffrn_radiation_source 'Enhance (Mo) X-ray Source'
_diffrn_radiation_type 'Mo K\a'
_diffrn_radiation_wavelength 0.71073
_diffrn_reflns_av_R_equivalents 0.1121
_diffrn_reflns_av_sigmaI/netI 0.1577
_diffrn_reflns_limit_h_max 9
_diffrn_reflns_limit_h_min -9
_diffrn_reflns_limit_k_max 10
_diffrn_reflns_limit_k_min -10
_diffrn_reflns_limit_l_max 16
_diffrn_reflns_limit_l_min -16
_diffrn_reflns_number 10184
_diffrn_reflns_theta_full 25.00
_diffrn_reflns_theta_max 25.00
_diffrn_reflns_theta_min 3.47
_diffrn_standards_number 0
_exptl_absorpt_coefficient_mu 1.090
_exptl_absorpt_correction_T_max 0.937
_exptl_absorpt_correction_T_min 0.905
_exptl_absorpt_correction_type multi-scan
_exptl_absorpt_process_details '(ABSPACK; Oxford Diffraction, 2006)'
_exptl_crystal_colour orange
_exptl_crystal_density_diffrn 1.581
_exptl_crystal_density_method 'not measured'
_exptl_crystal_description needle
_exptl_crystal_F_000 460
_exptl_crystal_size_max 0.14
_exptl_crystal_size_mid 0.06
_exptl_crystal_size_min 0.06
_refine_diff_density_max 0.533
_refine_diff_density_min -0.483
_refine_ls_extinction_method none
_refine_ls_goodness_of_fit_ref 0.889
_refine_ls_hydrogen_treatment constr
_refine_ls_matrix_type full
_refine_ls_number_parameters 217
_refine_ls_number_reflns 3347
_refine_ls_number_restraints 0
_refine_ls_restrained_S_all 0.889
_refine_ls_R_factor_all 0.1329
_refine_ls_R_factor_gt 0.0566
_refine_ls_shift/su_max 0.000
_refine_ls_shift/su_mean 0.000
_refine_ls_structure_factor_coef Fsqd
_refine_ls_weighting_details 'calc w=1/[\s^2^(Fo^2^)+(0.0307P)^2^] where P=(Fo^2^+2Fc^2^)/3'
_refine_ls_weighting_scheme calc
_refine_ls_wR_factor_gt 0.0838
_refine_ls_wR_factor_ref 0.0984
_reflns_number_gt 1864
_reflns_number_total 3347
_reflns_threshold_expression I>2\s(I)
_cod_data_source_file em3032.cif
_cod_data_source_block IV
_cod_database_code 2017544
_cod_database_fobs_code 2017544

loop_
_symmetry_equiv_pos_as_xyz
'x, y, z'
'-x, -y, -z'

loop_
_atom_site_type_symbol
_atom_site_label
_atom_site_fract_x
_atom_site_fract_y
_atom_site_fract_z
_atom_site_U_iso_or_equiv
_atom_site_adp_type
_atom_site_calc_flag
_atom_site_refinement_flags
_atom_site_occupancy
_atom_site_disorder_assembly
_atom_site_disorder_group
Ti Ti1 0.26998(13) 0.27029(11) 0.21430(7) 0.0204(3) Uani d . 1 . .
C C1 0.2003(7) 0.6387(6) 0.1838(3) 0.0185(13) Uani d . 1 . .
H H1A 0.0814 0.6171 0.1942 0.022 Uiso calc R 1 . .
H H1B 0.2358 0.7540 0.1819 0.022 Uiso calc R 1 . .
C C2 0.2159(6) 0.5402(6) 0.0921(4) 0.0176(13) Uani d . 1 . .
C C3 0.2492(7) 0.3295(6) -0.0073(4) 0.0253(14) Uani d . 1 . .
H H3A 0.1562 0.2354 -0.0345 0.030 Uiso calc R 1 . .
H H3B 0.3593 0.2974 -0.0094 0.030 Uiso calc R 1 . .
C C4 0.2342(7) 0.4612(7) -0.0612(4) 0.0246(14) Uani d . 1 . .
H H4 0.2386 0.4575 -0.1279 0.030 Uiso calc R 1 . .
C C5 0.2135(7) 0.5852(6) -0.0017(4) 0.0250(14) Uani d . 1 . .
H H5 0.1996 0.6857 -0.0179 0.030 Uiso calc R 1 . .
C C6 0.5492(7) 0.6938(6) 0.2772(4) 0.0189(13) Uani d . 1 . .
C C7 0.6838(7) 0.6629(6) 0.3385(4) 0.0271(14) Uani d . 1 . .
H H7 0.6633 0.5861 0.3794 0.032 Uiso calc R 1 . .
C C8 0.8448(7) 0.7418(6) 0.3405(4) 0.0293(15) Uani d . 1 . .
H H8 0.9364 0.7177 0.3818 0.035 Uiso calc R 1 . .
C C9 0.8775(7) 0.8567(6) 0.2834(4) 0.0283(15) Uani d . 1 . .
H H9 0.9904 0.9124 0.2857 0.034 Uiso calc R 1 . .
C C10 0.7446(7) 0.8889(6) 0.2236(4) 0.0248(14) Uani d . 1 . .
H H10 0.7655 0.9675 0.1839 0.030 Uiso calc R 1 . .
C C11 0.5816(7) 0.8089(6) 0.2204(4) 0.0226(14) Uani d . 1 . .
H H11 0.4903 0.8329 0.1789 0.027 Uiso calc R 1 . .
C C12 0.2900(7) 0.6707(6) 0.3933(4) 0.0175(13) Uani d . 1 . .
C C13 0.3162(7) 0.8355(6) 0.4170(4) 0.0258(14) Uani d . 1 . .
H H13 0.3632 0.9005 0.3750 0.031 Uiso calc R 1 . .
C C14 0.2747(7) 0.9073(7) 0.5018(4) 0.0293(15) Uani d . 1 . .
H H14 0.2921 1.0205 0.5178 0.035 Uiso calc R 1 . .
C C15 0.2078(7) 0.8110(7) 0.5619(4) 0.0243(14) Uani d . 1 . .
H H15 0.1784 0.8583 0.6199 0.029 Uiso calc R 1 . .
C C16 0.1833(7) 0.6489(7) 0.5395(4) 0.0248(14) Uani d . 1 . .
H H16 0.1393 0.5844 0.5825 0.030 Uiso calc R 1 . .
C C17 0.2219(7) 0.5774(6) 0.4547(4) 0.0243(14) Uani d . 1 . .
H H17 0.2016 0.4641 0.4388 0.029 Uiso calc R 1 . .
Cl Cl1 0.54140(19) 0.28949(17) 0.19072(11) 0.0306(4) Uani d . 1 . .
Cl Cl2 0.00233(18) 0.30511(16) 0.23398(10) 0.0270(4) Uani d . 1 . .
Cl Cl3 0.3352(2) 0.21919(17) 0.36339(10) 0.0314(4) Uani d . 1 . .
Cl Cl4 0.1693(2) 0.02861(16) 0.11559(11) 0.0325(4) Uani d . 1 . .
N N1 0.2376(5) 0.3943(5) 0.0920(3) 0.0208(11) Uani d . 1 . .
P P1 0.33927(19) 0.58169(16) 0.27991(10) 0.0180(4) Uani d . 1 . .

loop_
_atom_site_aniso_label
_atom_site_aniso_U_11
_atom_site_aniso_U_22
_atom_site_aniso_U_33
_atom_site_aniso_U_12
_atom_site_aniso_U_13
_atom_site_aniso_U_23
Ti1 0.0231(6) 0.0184(6) 0.0219(6) 0.0043(5) 0.0077(5) 0.0068(5)
C1 0.022(3) 0.013(3) 0.020(3) 0.002(2) 0.004(3) 0.005(3)
C2 0.012(3) 0.016(3) 0.022(3) -0.001(2) -0.001(2) 0.002(3)
C3 0.030(4) 0.032(4) 0.014(3) 0.007(3) 0.006(3) 0.001(3)
C4 0.026(4) 0.030(4) 0.015(3) -0.002(3) 0.004(3) 0.008(3)
C5 0.028(4) 0.021(3) 0.025(3) -0.001(3) 0.001(3) 0.011(3)
C6 0.024(4) 0.015(3) 0.017(3) 0.006(3) 0.007(3) -0.002(3)
C7 0.025(4) 0.026(3) 0.030(4) 0.001(3) 0.006(3) 0.009(3)
C8 0.022(4) 0.029(4) 0.040(4) 0.013(3) 0.007(3) 0.004(3)
C9 0.024(4) 0.017(3) 0.043(4) -0.001(3) 0.020(3) -0.008(3)
C10 0.033(4) 0.020(3) 0.020(3) 0.002(3) 0.012(3) -0.001(3)
C11 0.029(4) 0.022(3) 0.018(3) 0.006(3) 0.007(3) 0.005(3)
C12 0.020(3) 0.015(3) 0.016(3) 0.003(2) 0.003(2) -0.001(2)
C13 0.031(4) 0.023(3) 0.026(4) 0.007(3) 0.011(3) 0.006(3)
C14 0.037(4) 0.021(3) 0.029(4) 0.009(3) 0.011(3) -0.005(3)
C15 0.028(4) 0.031(4) 0.015(3) 0.008(3) 0.009(3) -0.002(3)
C16 0.026(4) 0.034(4) 0.020(3) 0.011(3) 0.008(3) 0.009(3)
C17 0.029(4) 0.016(3) 0.030(4) 0.006(3) 0.008(3) 0.007(3)
Cl1 0.0256(9) 0.0310(9) 0.0413(10) 0.0107(7) 0.0139(7) 0.0116(7)
Cl2 0.0223(9) 0.0311(9) 0.0301(9) 0.0044(7) 0.0106(7) 0.0095(7)
Cl3 0.0423(10) 0.0313(9) 0.0273(9) 0.0145(7) 0.0094(7) 0.0152(7)
Cl4 0.0453(11) 0.0172(8) 0.0333(9) 0.0026(7) 0.0096(8) 0.0012(7)
N1 0.020(3) 0.025(3) 0.017(3) 0.004(2) 0.008(2) 0.001(2)
P1 0.0202(9) 0.0179(8) 0.0179(8) 0.0053(7) 0.0057(7) 0.0057(7)

loop_
_atom_type_symbol
_atom_type_description
_atom_type_scat_dispersion_real
_atom_type_scat_dispersion_imag
_atom_type_scat_source
C C 0.0033 0.0016 'International Tables Vol C Tables 4.2.6.8 and 6.1.1.4'
H H 0.0000 0.0000 'International Tables Vol C Tables 4.2.6.8 and 6.1.1.4'
Cl Cl 0.1484 0.1585 'International Tables Vol C Tables 4.2.6.8 and 6.1.1.4'
N N 0.0061 0.0033 'International Tables Vol C Tables 4.2.6.8 and 6.1.1.4'
P P 0.1023 0.0942 'International Tables Vol C Tables 4.2.6.8 and 6.1.1.4'
Ti Ti 0.2776 0.4457 'International Tables Vol C Tables 4.2.6.8 and 6.1.1.4'

loop_
_geom_angle_atom_site_label_1
_geom_angle_atom_site_label_2
_geom_angle_atom_site_label_3
_geom_angle_site_symmetry_1
_geom_angle_site_symmetry_3
_geom_angle
_geom_angle_publ_flag
N1 Ti1 Cl3 . . 162.51(12) ?
N1 Ti1 Cl1 . . 85.23(13) ?
Cl3 Ti1 Cl1 . . 92.25(7) ?
N1 Ti1 Cl4 . . 91.10(12) y
Cl3 Ti1 Cl4 . . 106.38(7) y
Cl1 Ti1 Cl4 . . 95.06(7) ?
N1 Ti1 Cl2 . . 86.30(13) ?
Cl3 Ti1 Cl2 . . 93.35(7) ?
Cl1 Ti1 Cl2 . . 168.17(7) y
Cl4 Ti1 Cl2 . . 93.35(7) ?
N1 Ti1 P1 . . 71.36(11) y
Cl3 Ti1 P1 . . 91.32(6) ?
Cl1 Ti1 P1 . . 89.10(6) y
Cl4 Ti1 P1 . . 161.60(6) ?
Cl2 Ti1 P1 . . 80.36(6) ?
C2 C1 P1 . . 106.2(3) ?
C2 C1 H1A . . 110.5 ?
P1 C1 H1A . . 110.5 ?
C2 C1 H1B . . 110.5 ?
P1 C1 H1B . . 110.5 ?
H1A C1 H1B . . 108.7 ?
N1 C2 C5 . . 112.2(5) ?
N1 C2 C1 . . 119.5(5) ?
C5 C2 C1 . . 128.2(5) ?
N1 C3 C4 . . 104.9(4) ?
N1 C3 H3A . . 110.8 ?
C4 C3 H3A . . 110.8 ?
N1 C3 H3B . . 110.8 ?
C4 C3 H3B . . 110.8 ?
H3A C3 H3B . . 108.8 ?
C5 C4 C3 . . 108.8(5) ?
C5 C4 H4 . . 125.6 ?
C3 C4 H4 . . 125.6 ?
C4 C5 C2 . . 107.4(5) ?
C4 C5 H5 . . 126.3 ?
C2 C5 H5 . . 126.3 ?
C11 C6 C7 . . 118.8(5) ?
C11 C6 P1 . . 124.4(4) ?
C7 C6 P1 . . 116.8(4) ?
C8 C7 C6 . . 120.3(6) ?
C8 C7 H7 . . 119.9 ?
C6 C7 H7 . . 119.9 ?
C7 C8 C9 . . 120.9(6) ?
C7 C8 H8 . . 119.5 ?
C9 C8 H8 . . 119.5 ?
C10 C9 C8 . . 118.9(6) ?
C10 C9 H9 . . 120.6 ?
C8 C9 H9 . . 120.6 ?
C9 C10 C11 . . 120.6(5) ?
C9 C10 H10 . . 119.7 ?
C11 C10 H10 . . 119.7 ?
C10 C11 C6 . . 120.4(5) ?
C10 C11 H11 . . 119.8 ?
C6 C11 H11 . . 119.8 ?
C17 C12 C13 . . 119.2(5) ?
C17 C12 P1 . . 121.4(4) ?
C13 C12 P1 . . 119.3(4) ?
C12 C13 C14 . . 120.7(5) ?
C12 C13 H13 . . 119.6 ?
C14 C13 H13 . . 119.6 ?
C15 C14 C13 . . 118.7(5) ?
C15 C14 H14 . . 120.7 ?
C13 C14 H14 . . 120.7 ?
C16 C15 C14 . . 120.9(5) ?
C16 C15 H15 . . 119.6 ?
C14 C15 H15 . . 119.6 ?
C15 C16 C17 . . 120.5(6) ?
C15 C16 H16 . . 119.7 ?
C17 C16 H16 . . 119.7 ?
C12 C17 C16 . . 119.9(5) ?
C12 C17 H17 . . 120.0 ?
C16 C17 H17 . . 120.0 ?
C2 N1 C3 . . 106.7(5) ?
C2 N1 Ti1 . . 128.2(4) ?
C3 N1 Ti1 . . 125.0(3) ?
C6 P1 C12 . . 104.3(2) ?
C6 P1 C1 . . 104.4(2) ?
C12 P1 C1 . . 106.5(2) ?
C6 P1 Ti1 . . 117.80(17) ?
C12 P1 Ti1 . . 123.63(18) ?
C1 P1 Ti1 . . 97.79(16) ?

loop_
_geom_bond_atom_site_label_1
_geom_bond_atom_site_label_2
_geom_bond_site_symmetry_2
_geom_bond_distance
_geom_bond_publ_flag
Ti1 N1 . 2.174(5) y
Ti1 Cl3 . 2.2293(18) y
Ti1 Cl1 . 2.2663(19) y
Ti1 Cl4 . 2.2766(17) y
Ti1 Cl2 . 2.3079(19) y
Ti1 P1 . 2.6428(17) y
C1 C2 . 1.487(7) ?
C1 P1 . 1.820(5) ?
C1 H1A . 0.9900 ?
C1 H1B . 0.9900 ?
C2 N1 . 1.303(6) y
C2 C5 . 1.439(7) y
C3 N1 . 1.464(6) y
C3 C4 . 1.471(7) y
C3 H3A . 0.9900 ?
C3 H3B . 0.9900 ?
C4 C5 . 1.320(7) y
C4 H4 . 0.9500 ?
C5 H5 . 0.9500 ?
C6 C11 . 1.379(7) ?
C6 C7 . 1.384(7) ?
C6 P1 . 1.813(5) ?
C7 C8 . 1.357(7) ?
C7 H7 . 0.9500 ?
C8 C9 . 1.382(8) ?
C8 H8 . 0.9500 ?
C9 C10 . 1.367(7) ?
C9 H9 . 0.9500 ?
C10 C11 . 1.371(7) ?
C10 H10 . 0.9500 ?
C11 H11 . 0.9500 ?
C12 C17 . 1.378(7) ?
C12 C13 . 1.384(7) ?
C12 P1 . 1.817(5) ?
C13 C14 . 1.392(7) ?
C13 H13 . 0.9500 ?
C14 C15 . 1.376(8) ?
C14 H14 . 0.9500 ?
C15 C16 . 1.361(7) ?
C15 H15 . 0.9500 ?
C16 C17 . 1.380(7) ?
C16 H16 . 0.9500 ?
C17 H17 . 0.9500 ?
